data_4119590
loop_
_publ_author_name
'Xiaobo Pan'
'Yuanting Su'
'Xiaoyu Chen'
'Yue Zhao'
'Yizhi Li'
'Jinglin Zuo'
'Xinping Wang'

_publ_section_title
;
 Stable Tetraaryldiphosphine Radical Cation and Dication
;
_journal_name_full 'Journal of the American Chemical Society'
_journal_page_first 5561
_journal_page_last 5564
_journal_paper_doi 10.1021/ja402492u
_journal_volume 135
_journal_year 2013
_chemical_formula_moiety 'C60 H92 P2, C16 H12 Al F24 O4'
_chemical_formula_sum 'C76 H104 Al F24 O4 P2'
_chemical_formula_weight 1626.51
_chemical_name_systematic
; 
 ? 
;
_space_group_IT_number 85
_symmetry_cell_setting tetragonal
_symmetry_space_group_name_Hall '-P 4a'
_symmetry_space_group_name_H-M 'P 4/n :2'
_atom_sites_solution_hydrogens geom
_atom_sites_solution_primary direct
_atom_sites_solution_secondary difmap
_audit_creation_method SHELXL-97
_cell_angle_alpha 90.00
_cell_angle_beta 90.00
_cell_angle_gamma 90.00
_cell_formula_units_Z 2
_cell_length_a 19.8548(14)
_cell_length_b 19.8548(14)
_cell_length_c 10.2313(7)
_cell_measurement_temperature 123(2)
_cell_volume 4033.3(5)
_computing_cell_refinement 'Bruker SAINT'
_computing_data_collection 'Bruker APEX II'
_computing_data_reduction 'Bruker SAINT'
_computing_molecular_graphics 'Bruker SHELXTL'
_computing_publication_material 'Bruker SHELXTL'
_computing_structure_refinement 'SHELXL-97 (Sheldrick, 1997)'
_computing_structure_solution 'SHELXS-97 (Sheldrick, 1990)'
_diffrn_ambient_temperature 123(2)
_diffrn_measured_fraction_theta_full 1.000
_diffrn_measured_fraction_theta_max 1.000
_diffrn_measurement_device_type 'Bruker APEX II CCD'
_diffrn_measurement_method '\f and \w scans'
_diffrn_radiation_monochromator graphite
_diffrn_radiation_source 'fine-focus sealed tube'
_diffrn_radiation_type MoK\a
_diffrn_radiation_wavelength 0.71073
_diffrn_reflns_av_R_equivalents 0.0290
_diffrn_reflns_av_sigmaI/netI 0.0678
_diffrn_reflns_limit_h_max 24
_diffrn_reflns_limit_h_min -23
_diffrn_reflns_limit_k_max 24
_diffrn_reflns_limit_k_min -24
_diffrn_reflns_limit_l_max 12
_diffrn_reflns_limit_l_min -8
_diffrn_reflns_number 30178
_diffrn_reflns_theta_full 26.00
_diffrn_reflns_theta_max 26.00
_diffrn_reflns_theta_min 1.45
_exptl_absorpt_coefficient_mu 0.166
_exptl_absorpt_correction_T_max 0.9675
_exptl_absorpt_correction_T_min 0.9612
_exptl_absorpt_correction_type multi-scan
_exptl_absorpt_process_details 'SADABS (Cheldrich, 1997)'
_exptl_crystal_colour green
_exptl_crystal_density_diffrn 1.339
_exptl_crystal_description needle
_exptl_crystal_F_000 1702
_exptl_crystal_size_max 0.24
_exptl_crystal_size_mid 0.18
_exptl_crystal_size_min 0.12
_refine_diff_density_max 0.670
_refine_diff_density_min -0.805
_refine_diff_density_rms 0.067
_refine_ls_extinction_method none
_refine_ls_goodness_of_fit_ref 1.058
_refine_ls_hydrogen_treatment constr
_refine_ls_matrix_type full
_refine_ls_number_parameters 262
_refine_ls_number_reflns 3978
_refine_ls_number_restraints 8
_refine_ls_restrained_S_all 1.057
_refine_ls_R_factor_all 0.0798
_refine_ls_R_factor_gt 0.0578
_refine_ls_shift/su_max 0.000
_refine_ls_shift/su_mean 0.000
_refine_ls_structure_factor_coef Fsqd
_refine_ls_weighting_details 'calc w=1/[\s^2^(Fo^2^)+(0.0600P)^2^+1.5500P] where P=(Fo^2^+2Fc^2^)/3'
_refine_ls_weighting_scheme calc
_refine_ls_wR_factor_gt 0.1530
_refine_ls_wR_factor_ref 0.1563
_reflns_number_gt 2098
_reflns_number_total 3978
_reflns_threshold_expression >2sigma(I)
_cod_data_source_file ja402492u_si_002.cif
_cod_data_source_block 20121205b
_cod_original_sg_symbol_H-M 'P 4/n'
_cod_database_code 4119590

loop_
_symmetry_equiv_pos_as_xyz
'x, y, z'
'-y+1/2, x, z'
'-x+1/2, -y+1/2, z'
'y, -x+1/2, z'
'-x, -y, -z'
'y-1/2, -x, -z'
'x-1/2, y-1/2, -z'
'-y, x-1/2, -z'

loop_
_atom_site_label
_atom_site_type_symbol
_atom_site_fract_x
_atom_site_fract_y
_atom_site_fract_z
_atom_site_U_iso_or_equiv
_atom_site_adp_type
_atom_site_occupancy
_atom_site_symmetry_multiplicity
_atom_site_calc_flag
_atom_site_refinement_flags
C1 C 0.84185(17) 0.67687(17) 0.2776(3) 0.0443(9) Uani 1 1 d .
C2 C 0.85305(16) 0.62794(17) 0.3804(3) 0.0412(8) Uani 1 1 d .
C3 C 0.90679(18) 0.58472(17) 0.3795(3) 0.0446(8) Uani 1 1 d .
H3 H 0.9105 0.5517 0.4462 0.053 Uiso 1 1 calc R
C4 C 0.95674(17) 0.58821(16) 0.2815(3) 0.0406(8) Uani 1 1 d .
C5 C 0.94776(16) 0.63614(16) 0.1892(3) 0.0397(8) Uani 1 1 d .
H5 H 0.9815 0.6402 0.1239 0.048 Uiso 1 1 calc R
C6 C 0.89375(17) 0.67950(17) 0.1822(3) 0.0433(8) Uani 1 1 d .
C7 C 0.89002(18) 0.72927(17) 0.0690(3) 0.0461(9) Uani 1 1 d .
H7 H 0.8411 0.7371 0.0514 0.055 Uiso 1 1 calc R
C8 C 0.92107(19) 0.70390(19) -0.0600(3) 0.0540(10) Uani 1 1 d .
H8A H 0.9647 0.7259 -0.0741 0.081 Uiso 1 1 calc R
H8B H 0.8908 0.7146 -0.1327 0.081 Uiso 1 1 calc R
H8C H 0.9275 0.6550 -0.0552 0.081 Uiso 1 1 calc R
C9 C 0.91955(19) 0.79744(18) 0.1133(4) 0.0556(10) Uani 1 1 d .
H9A H 0.8867 0.8209 0.1685 0.083 Uiso 1 1 calc R
H9B H 0.9297 0.8251 0.0364 0.083 Uiso 1 1 calc R
H9C H 0.9610 0.7897 0.1630 0.083 Uiso 1 1 calc R
C10 C 0.80143(18) 0.61402(18) 0.4870(3) 0.0485(9) Uani 1 1 d .
H10 H 0.7648 0.6484 0.4797 0.058 Uiso 1 1 calc R
C11 C 0.76995(19) 0.54574(18) 0.4800(3) 0.0522(9) Uani 1 1 d .
H11A H 0.7246 0.5495 0.4430 0.078 Uiso 1 1 calc R
H11B H 0.7672 0.5265 0.5680 0.078 Uiso 1 1 calc R
H11C H 0.7974 0.5164 0.4243 0.078 Uiso 1 1 calc R
C12 C 0.83658(18) 0.62373(19) 0.6185(3) 0.0468(9) Uani 1 1 d .
H12A H 0.8416 0.5800 0.6618 0.070 Uiso 1 1 calc R
H12B H 0.8095 0.6537 0.6737 0.070 Uiso 1 1 calc R
H12C H 0.8811 0.6437 0.6044 0.070 Uiso 1 1 calc R
C13 C 1.01917(17) 0.54447(17) 0.2943(3) 0.0458(9) Uani 1 1 d U
H13 H 1.0077 0.5105 0.3630 0.055 Uiso 1 1 calc R
C14 C 1.02952(18) 0.50413(19) 0.1707(3) 0.0534(10) Uani 1 1 d U
H14A H 0.9859 0.4964 0.1283 0.080 Uiso 1 1 calc R
H14B H 1.0502 0.4607 0.1924 0.080 Uiso 1 1 calc R
H14C H 1.0591 0.5291 0.1112 0.080 Uiso 1 1 calc R
C15 C 1.07482(17) 0.58588(18) 0.3520(4) 0.0506(9) Uani 1 1 d .
H15A H 1.0681 0.6333 0.3291 0.076 Uiso 1 1 calc R
H15B H 1.1182 0.5705 0.3173 0.076 Uiso 1 1 calc R
H15C H 1.0746 0.5809 0.4473 0.076 Uiso 1 1 calc R
P1 P 0.75580(17) 0.70195(17) 0.2350(4) 0.0324(8) Uani 0.25 1 d PU
P1' P 0.7556(2) 0.70069(19) 0.3210(4) 0.0426(9) Uani 0.25 1 d PU
Al1 Al 0.2500 0.7500 0.0000 0.0355(5) Uani 1 4 d S
F1 F 0.33231(10) 0.54827(10) 0.2510(2) 0.0584(6) Uani 1 1 d .
F2 F 0.25104(11) 0.60773(11) 0.3280(2) 0.0636(6) Uani 1 1 d .
F3 F 0.24291(10) 0.56702(10) 0.1263(2) 0.0610(6) Uani 1 1 d .
F4 F 0.29637(12) 0.71068(11) 0.3671(2) 0.0698(7) Uani 1 1 d .
F5 F 0.39414(12) 0.66573(12) 0.3452(2) 0.0709(7) Uani 1 1 d .
F6 F 0.36894(11) 0.75698(11) 0.2324(2) 0.0618(6) Uani 1 1 d .
O1 O 0.28210(12) 0.68650(12) 0.0919(2) 0.0526(7) Uani 1 1 d .
C16 C 0.32106(17) 0.65236(18) 0.1746(4) 0.0473(9) Uani 1 1 d U
C17 C 0.2825(2) 0.5882(2) 0.2194(4) 0.0591(10) Uani 1 1 d .
C18 C 0.3476(2) 0.7017(2) 0.2832(4) 0.0586(10) Uani 1 1 d U
C19 C 0.3857(2) 0.6286(2) 0.1045(4) 0.0733(13) Uani 1 1 d .
H19A H 0.3818 0.5806 0.0833 0.110 Uiso 1 1 calc R
H19B H 0.4246 0.6355 0.1620 0.110 Uiso 1 1 calc R
H19C H 0.3918 0.6545 0.0239 0.110 Uiso 1 1 calc R

loop_
_atom_site_aniso_label
_atom_site_aniso_U_11
_atom_site_aniso_U_22
_atom_site_aniso_U_33
_atom_site_aniso_U_23
_atom_site_aniso_U_13
_atom_site_aniso_U_12
C1 0.048(2) 0.052(2) 0.0333(19) 0.0036(16) 0.0019(16) 0.0093(17)
C2 0.0437(19) 0.049(2) 0.0307(18) -0.0022(16) -0.0096(15) 0.0047(16)
C3 0.057(2) 0.048(2) 0.0290(19) 0.0017(16) -0.0010(17) 0.0090(17)
C4 0.045(2) 0.046(2) 0.0309(18) 0.0052(16) -0.0052(16) -0.0078(16)
C5 0.0427(19) 0.0402(19) 0.0362(19) -0.0065(16) -0.0050(15) 0.0024(16)
C6 0.047(2) 0.047(2) 0.0366(19) 0.0058(16) -0.0032(16) 0.0085(16)
C7 0.050(2) 0.051(2) 0.038(2) 0.0174(17) -0.0050(17) -0.0035(16)
C8 0.059(2) 0.062(2) 0.041(2) 0.0044(18) 0.0049(18) 0.016(2)
C9 0.058(2) 0.060(2) 0.049(2) 0.0145(19) 0.0043(19) 0.0025(19)
C10 0.056(2) 0.056(2) 0.033(2) 0.0034(17) -0.0090(17) -0.0072(18)
C11 0.064(2) 0.055(2) 0.037(2) 0.0113(17) 0.0093(18) 0.0071(18)
C12 0.054(2) 0.063(2) 0.0237(17) 0.0062(16) 0.0007(16) 0.0076(18)
C13 0.048(2) 0.045(2) 0.044(2) 0.0087(17) -0.0023(17) -0.0016(17)
C14 0.047(2) 0.063(2) 0.051(2) 0.006(2) 0.0053(18) 0.0126(18)
C15 0.041(2) 0.054(2) 0.058(2) 0.0102(18) 0.0033(18) 0.0093(17)
P1 0.0396(18) 0.0406(19) 0.0170(15) 0.0063(16) 0.0136(17) 0.0119(18)
P1' 0.056(2) 0.042(2) 0.0293(19) 0.0105(18) 0.003(2) -0.005(2)
Al1 0.0383(7) 0.0383(7) 0.0299(10) 0.000 0.000 0.000
F1 0.0575(13) 0.0507(12) 0.0669(14) -0.0053(10) 0.0043(11) 0.0074(10)
F2 0.0628(14) 0.0688(14) 0.0593(14) -0.0077(12) -0.0139(12) 0.0101(11)
F3 0.0553(13) 0.0532(13) 0.0744(16) -0.0037(11) 0.0089(12) -0.0096(10)
F4 0.0837(16) 0.0662(15) 0.0595(15) 0.0101(12) 0.0188(13) -0.0050(12)
F5 0.0663(15) 0.0701(15) 0.0763(17) -0.0060(13) -0.0153(13) 0.0041(12)
F6 0.0629(14) 0.0568(14) 0.0657(15) -0.0027(11) 0.0093(11) 0.0021(11)
O1 0.0468(14) 0.0565(15) 0.0544(15) 0.0156(12) -0.0005(12) 0.0078(12)
C16 0.042(2) 0.048(2) 0.052(2) 0.0019(18) -0.0088(18) 0.0006(17)
C17 0.065(3) 0.056(2) 0.056(3) 0.015(2) 0.004(2) 0.004(2)
C18 0.055(2) 0.052(2) 0.069(3) -0.005(2) 0.003(2) 0.007(2)
C19 0.090(3) 0.050(2) 0.080(3) 0.005(2) 0.030(3) 0.023(2)

loop_
_atom_type_symbol
_atom_type_description
_atom_type_scat_dispersion_real
_atom_type_scat_dispersion_imag
_atom_type_scat_source
C C 0.0033 0.0016 'International Tables Vol C Tables 4.2.6.8 and 6.1.1.4'
H H 0.0000 0.0000 'International Tables Vol C Tables 4.2.6.8 and 6.1.1.4'
Al Al 0.0645 0.0514 'International Tables Vol C Tables 4.2.6.8 and 6.1.1.4'
F F 0.0171 0.0103 'International Tables Vol C Tables 4.2.6.8 and 6.1.1.4'
O O 0.0106 0.0060 'International Tables Vol C Tables 4.2.6.8 and 6.1.1.4'
P P 0.1023 0.0942 'International Tables Vol C Tables 4.2.6.8 and 6.1.1.4'

loop_
_geom_angle_atom_site_label_1
_geom_angle_atom_site_label_2
_geom_angle_atom_site_label_3
_geom_angle
_geom_angle_site_symmetry_1
_geom_angle_site_symmetry_3
C6 C1 C2 114.3(3) . .
C6 C1 P1' 146.7(3) . .
C2 C1 P1' 98.1(3) . .
C6 C1 P1' 118.0(3) . 2_655
C2 C1 P1' 117.9(3) . 2_655
C6 C1 P1 120.2(3) . .
C2 C1 P1 119.9(3) . .
P1' C1 P1 52.82(17) 2_655 .
C6 C1 P1 98.5(3) . 2_655
C2 C1 P1 144.5(3) . 2_655
P1' C1 P1 52.92(16) . 2_655
C3 C2 C1 122.3(3) . .
C3 C2 C10 114.6(3) . .
C1 C2 C10 122.6(3) . .
C2 C3 C4 121.4(3) . .
C2 C3 H3 119.3 . .
C4 C3 H3 119.3 . .
C5 C4 C3 116.0(3) . .
C5 C4 C13 124.8(3) . .
C3 C4 C13 118.9(3) . .
C4 C5 C6 125.4(3) . .
C4 C5 H5 117.3 . .
C6 C5 H5 117.3 . .
C5 C6 C1 120.4(3) . .
C5 C6 C7 118.9(3) . .
C1 C6 C7 120.7(3) . .
C6 C7 C8 114.8(3) . .
C6 C7 C9 109.1(3) . .
C8 C7 C9 112.7(3) . .
C6 C7 H7 106.6 . .
C8 C7 H7 106.6 . .
C9 C7 H7 106.6 . .
C7 C8 H8A 109.5 . .
C7 C8 H8B 109.5 . .
H8A C8 H8B 109.5 . .
C7 C8 H8C 109.5 . .
H8A C8 H8C 109.5 . .
H8B C8 H8C 109.5 . .
C7 C9 H9A 109.5 . .
C7 C9 H9B 109.5 . .
H9A C9 H9B 109.5 . .
C7 C9 H9C 109.5 . .
H9A C9 H9C 109.5 . .
H9B C9 H9C 109.5 . .
C11 C10 C2 114.3(3) . .
C11 C10 C12 110.3(3) . .
C2 C10 C12 107.5(3) . .
C11 C10 H10 108.2 . .
C2 C10 H10 108.2 . .
C12 C10 H10 108.2 . .
C10 C11 H11A 109.5 . .
C10 C11 H11B 109.5 . .
H11A C11 H11B 109.5 . .
C10 C11 H11C 109.5 . .
H11A C11 H11C 109.5 . .
H11B C11 H11C 109.5 . .
C10 C12 H12A 109.5 . .
C10 C12 H12B 109.5 . .
H12A C12 H12B 109.5 . .
C10 C12 H12C 109.5 . .
H12A C12 H12C 109.5 . .
H12B C12 H12C 109.5 . .
C15 C13 C14 121.3(3) . .
C15 C13 C4 108.8(3) . .
C14 C13 C4 110.0(3) . .
C15 C13 H13 105.1 . .
C14 C13 H13 105.1 . .
C4 C13 H13 105.1 . .
C13 C14 H14A 109.5 . .
C13 C14 H14B 109.5 . .
H14A C14 H14B 109.5 . .
C13 C14 H14C 109.5 . .
H14A C14 H14C 109.5 . .
H14B C14 H14C 109.5 . .
C13 C15 H15A 109.5 . .
C13 C15 H15B 109.5 . .
H15A C15 H15B 109.5 . .
C13 C15 H15C 109.5 . .
H15A C15 H15C 109.5 . .
H15B C15 H15C 109.5 . .
P1' P1 P1 90.8(4) . 4_565
P1' P1 P1 91.4(4) . 2_655
P1 P1 P1 89.996(2) 4_565 2_655
P1' P1 P1' 58.7(4) . 2_655
P1 P1 P1' 90.8(2) 4_565 2_655
P1' P1 P1' 58.3(3) . 4_565
P1 P1 P1' 90.43(19) 2_655 4_565
P1' P1 P1' 74.2(3) 2_655 4_565
P1' P1 C1 76.0(4) . .
P1 P1 C1 154.3(3) 4_565 .
P1 P1 C1 68.8(3) 2_655 .
P1' P1 C1 63.6(2) 2_655 .
P1' P1 C1 129.4(3) 4_565 .
P1' P1 C1 75.3(4) . 4_565
P1 P1 C1 67.8(3) 4_565 4_565
P1 P1 C1 153.6(2) 2_655 4_565
P1' P1 C1 129.1(2) 2_655 4_565
P1' P1 C1 63.1(2) 4_565 4_565
C1 P1 C1 127.4(2) . 4_565
P1' P1 P1 91.6(3) . 3_665
P1' P1 P1 54.2(2) 2_655 3_665
P1' P1 P1 53.8(2) 4_565 3_665
C1 P1 P1 112.4(3) . 3_665
C1 P1 P1 111.5(3) 4_565 3_665
P1' P1 P1' 67.3(4) . 3_665
P1 P1 P1' 50.06(15) 4_565 3_665
P1 P1 P1' 49.71(15) 2_655 3_665
C1 P1 P1' 104.3(2) . 3_665
C1 P1 P1' 103.8(2) 4_565 3_665
P1 P1' P1' 89.2(3) . 4_565
P1 P1' P1' 88.6(4) . 2_655
P1' P1' P1' 89.997(1) 4_565 2_655
P1 P1' P1 56.5(3) . 4_565
P1' P1' P1 89.56(19) 2_655 4_565
P1 P1' P1 56.1(3) . 2_655
P1' P1' P1 89.23(19) 4_565 2_655
P1 P1' P1 72.1(2) 4_565 2_655
P1 P1' C1 76.2(4) . .
P1' P1' C1 153.2(3) 4_565 .
P1' P1' C1 67.6(3) 2_655 .
P1 P1' C1 128.1(3) 4_565 .
P1 P1' C1 64.0(2) 2_655 .
P1 P1' C1 77.0(4) . 4_565
P1' P1' C1 67.6(3) 4_565 4_565
P1' P1' C1 153.2(3) 2_655 4_565
P1 P1' C1 63.6(2) 4_565 4_565
P1 P1' C1 128.1(3) 2_655 4_565
C1 P1' C1 128.3(3) . 4_565
P1 P1' P1' 88.4(3) . 3_665
P1 P1' P1' 53.1(2) 4_565 3_665
P1 P1' P1' 52.7(2) 2_655 3_665
C1 P1' P1' 111.2(3) . 3_665
C1 P1' P1' 111.2(3) 4_565 3_665
P1 P1' P1 64.1(3) . 3_665
P1' P1' P1 49.72(15) 4_565 3_665
P1' P1' P1 50.05(15) 2_655 3_665
C1 P1' P1 103.5(2) . 3_665
C1 P1' P1 103.1(2) 4_565 3_665
O1 Al1 O1 107.87(8) . 6_565
O1 Al1 O1 112.72(17) . 3_565
O1 Al1 O1 107.87(8) 6_565 3_565
O1 Al1 O1 107.87(8) . 8_665
O1 Al1 O1 112.73(17) 6_565 8_665
O1 Al1 O1 107.87(8) 3_565 8_665
C16 O1 Al1 161.5(2) . .
O1 C16 C19 110.1(3) . .
O1 C16 C17 108.6(3) . .
C19 C16 C17 107.2(3) . .
O1 C16 C18 109.1(3) . .
C19 C16 C18 103.9(3) . .
C17 C16 C18 117.9(3) . .
F3 C17 F1 116.1(4) . .
F3 C17 F2 114.8(3) . .
F1 C17 F2 108.9(3) . .
F3 C17 C16 110.2(3) . .
F1 C17 C16 101.4(3) . .
F2 C17 C16 103.8(3) . .
F6 C18 F5 115.0(3) . .
F6 C18 F4 113.2(3) . .
F5 C18 F4 107.1(3) . .
F6 C18 C16 110.9(3) . .
F5 C18 C16 103.6(3) . .
F4 C18 C16 106.3(3) . .
C16 C19 H19A 109.5 . .
C16 C19 H19B 109.5 . .
H19A C19 H19B 109.5 . .
C16 C19 H19C 109.5 . .
H19A C19 H19C 109.5 . .
H19B C19 H19C 109.5 . .

loop_
_geom_bond_atom_site_label_1
_geom_bond_atom_site_label_2
_geom_bond_distance
_geom_bond_site_symmetry_2
C1 C6 1.421(5) .
C1 C2 1.449(4) .
C1 P1' 1.831(5) .
C1 P1' 1.831(5) 2_655
C1 P1 1.832(5) .
C1 P1 1.845(5) 2_655
C2 C3 1.369(4) .
C2 C10 1.522(5) .
C3 C4 1.412(5) .
C3 H3 0.9500 .
C4 C5 1.352(4) .
C4 C13 1.519(5) .
C5 C6 1.377(4) .
C5 H5 0.9500 .
C6 C7 1.524(4) .
C7 C8 1.541(5) .
C7 C9 1.543(5) .
C7 H7 1.0000 .
C8 H8A 0.9800 .
C8 H8B 0.9800 .
C8 H8C 0.9800 .
C9 H9A 0.9800 .
C9 H9B 0.9800 .
C9 H9C 0.9800 .
C10 C11 1.495(5) .
C10 C12 1.528(4) .
C10 H10 1.0000 .
C11 H11A 0.9800 .
C11 H11B 0.9800 .
C11 H11C 0.9800 .
C12 H12A 0.9800 .
C12 H12B 0.9800 .
C12 H12C 0.9800 .
C13 C15 1.498(5) .
C13 C14 1.511(5) .
C13 H13 1.0000 .
C14 H14A 0.9800 .
C14 H14B 0.9800 .
C14 H14C 0.9800 .
C15 H15A 0.9800 .
C15 H15B 0.9800 .
C15 H15C 0.9800 .
P1 P1' 0.880(4) .
P1 P1 1.359(5) 4_565
P1 P1 1.359(5) 2_655
P1 P1' 1.630(5) 2_655
P1 P1' 1.638(5) 4_565
P1 C1 1.845(5) 4_565
P1 P1 1.922(7) 3_665
P1 P1' 2.136(5) 3_665
P1' P1' 1.393(5) 4_565
P1' P1' 1.393(5) 2_655
P1' P1 1.630(5) 4_565
P1' P1 1.638(5) 2_655
P1' C1 1.831(5) 4_565
P1' P1' 1.971(7) 3_665
P1' P1 2.136(5) 3_665
Al1 O1 1.697(2) .
Al1 O1 1.697(2) 6_565
Al1 O1 1.697(2) 3_565
Al1 O1 1.697(2) 8_665
F1 C17 1.308(4) .
F2 C17 1.332(4) .
F3 C17 1.305(5) .
F4 C18 1.343(4) .
F5 C18 1.329(4) .
F6 C18 1.286(4) .
O1 C16 1.332(4) .
C16 C19 1.544(5) .
C16 C17 1.554(5) .
C16 C18 1.573(5) .
C19 H19A 0.9800 .
C19 H19B 0.9800 .
C19 H19C 0.9800 .

loop_
_geom_torsion_atom_site_label_1
_geom_torsion_atom_site_label_2
_geom_torsion_atom_site_label_3
_geom_torsion_atom_site_label_4
_geom_torsion
_geom_torsion_site_symmetry_1
_geom_torsion_site_symmetry_4
C6 C1 C2 C3 -4.6(5) . .
P1' C1 C2 C3 167.6(3) . .
P1' C1 C2 C3 -149.9(3) 2_655 .
P1 C1 C2 C3 149.1(3) . .
P1 C1 C2 C3 -160.5(4) 2_655 .
C6 C1 C2 C10 -175.9(3) . .
P1' C1 C2 C10 -3.8(4) . .
P1' C1 C2 C10 38.8(4) 2_655 .
P1 C1 C2 C10 -22.3(5) . .
P1 C1 C2 C10 28.1(6) 2_655 .
C1 C2 C3 C4 3.8(5) . .
C10 C2 C3 C4 175.8(3) . .
C2 C3 C4 C5 -0.5(5) . .
C2 C3 C4 C13 173.0(3) . .
C3 C4 C5 C6 -1.8(5) . .
C13 C4 C5 C6 -174.9(3) . .
C4 C5 C6 C1 0.9(5) . .
C4 C5 C6 C7 -178.0(3) . .
C2 C1 C6 C5 2.3(5) . .
P1' C1 C6 C5 -163.4(4) . .
P1' C1 C6 C5 147.5(3) 2_655 .
P1 C1 C6 C5 -151.3(3) . .
P1 C1 C6 C5 168.4(3) 2_655 .
C2 C1 C6 C7 -178.9(3) . .
P1' C1 C6 C7 15.4(7) . .
P1' C1 C6 C7 -33.7(5) 2_655 .
P1 C1 C6 C7 -12.8(4) 2_655 .
C1 C6 C7 C8 -146.7(3) . .
C5 C6 C7 C9 -95.5(4) . .
C1 C6 C7 C9 85.7(4) . .
C3 C2 C10 C11 -60.0(4) . .
C1 C2 C10 C11 112.0(4) . .
C3 C2 C10 C12 62.9(4) . .
C1 C2 C10 C12 -125.2(3) . .
C5 C4 C13 C15 75.3(4) . .
C3 C4 C13 C15 -97.6(3) . .
C5 C4 C13 C14 -59.8(4) . .
C3 C4 C13 C14 127.3(3) . .
C6 C1 P1 P1' -165.7(4) . .
C2 C1 P1 P1' 42.2(5) . .
P1' C1 P1 P1' -61.7(4) 2_655 .
P1 C1 P1 P1' -97.1(3) 2_655 .
C6 C1 P1 P1 -104.7(5) . 4_565
C2 C1 P1 P1 103.2(5) . 4_565
P1' C1 P1 P1 61.0(5) . 4_565
P1' C1 P1 P1 -0.7(5) 2_655 4_565
P1 C1 P1 P1 -36.1(5) 2_655 4_565
C6 C1 P1 P1 -68.5(3) . 2_655
C2 C1 P1 P1 139.3(3) . 2_655
P1' C1 P1 P1 97.1(3) . 2_655
P1' C1 P1 P1 35.40(16) 2_655 2_655
C6 C1 P1 P1' -103.9(3) . 2_655
C2 C1 P1 P1' 103.9(3) . 2_655
P1' C1 P1 P1' 61.7(4) . 2_655
P1 C1 P1 P1' -35.40(16) 2_655 2_655
C6 C1 P1 P1' -140.6(3) . 4_565
C2 C1 P1 P1' 67.3(4) . 4_565
P1' C1 P1 P1' 25.1(3) . 4_565
P1' C1 P1 P1' -36.6(4) 2_655 4_565
P1 C1 P1 P1' -72.0(3) 2_655 4_565
C6 C1 P1 C1 135.6(3) . 4_565
C2 C1 P1 C1 -16.5(5) . 4_565
P1' C1 P1 C1 -58.7(4) . 4_565
P1' C1 P1 C1 -120.4(3) 2_655 4_565
P1 C1 P1 C1 -155.8(2) 2_655 4_565
C6 C1 P1 P1 -79.8(3) . 3_665
C2 C1 P1 P1 128.1(3) . 3_665
P1' C1 P1 P1 85.9(3) . 3_665
P1' C1 P1 P1 24.13(19) 2_655 3_665
P1 C1 P1 P1 -11.27(12) 2_655 3_665
C6 C1 P1 P1' -104.0(3) . 3_665
C2 C1 P1 P1' 103.9(3) . 3_665
P1' C1 P1 P1' 61.7(4) . 3_665
P1' C1 P1 P1' -0.07(15) 2_655 3_665
P1 C1 P1 P1' -35.47(17) 2_655 3_665
P1 P1 P1' P1' -0.4(3) 4_565 4_565
P1 P1 P1' P1' 89.6(3) 2_655 4_565
P1' P1 P1' P1' 90.018(10) 2_655 4_565
C1 P1 P1' P1' 157.3(3) . 4_565
C1 P1 P1' P1' -67.2(3) 4_565 4_565
P1 P1 P1' P1' -90.4(3) 4_565 2_655
P1 P1 P1' P1' -0.4(3) 2_655 2_655
P1' P1 P1' P1' -90.018(9) 4_565 2_655
C1 P1 P1' P1' 67.3(3) . 2_655
C1 P1 P1' P1' -157.2(3) 4_565 2_655
P1 P1 P1' P1 90.016(11) 2_655 4_565
P1' P1 P1' P1 90.4(3) 2_655 4_565
P1' P1 P1' P1 0.4(3) 4_565 4_565
C1 P1 P1' P1 157.7(3) . 4_565
C1 P1 P1' P1 -66.8(3) 4_565 4_565
P1 P1 P1' P1 -90.016(12) 4_565 2_655
P1' P1 P1' P1 0.4(3) 2_655 2_655
P1' P1 P1' P1 -89.6(3) 4_565 2_655
C1 P1 P1' P1 67.7(3) . 2_655
C1 P1 P1' P1 -156.8(3) 4_565 2_655
P1' P1 P1' P1 -44.6(3) 3_665 2_655
P1 P1 P1' C1 -157.7(3) 4_565 .
P1 P1 P1' C1 -67.7(3) 2_655 .
P1' P1 P1' C1 -67.3(3) 2_655 .
P1' P1 P1' C1 -157.3(3) 4_565 .
C1 P1 P1' C1 135.46(16) 4_565 .
P1 P1 P1' C1 -112.7(3) 3_665 .
P1' P1 P1' C1 -112.3(3) 3_665 .
P1 P1 P1' C1 66.8(3) 4_565 4_565
P1 P1 P1' C1 156.8(3) 2_655 4_565
P1' P1 P1' C1 157.2(3) 2_655 4_565
P1' P1 P1' C1 67.2(3) 4_565 4_565
C1 P1 P1' C1 -135.46(16) . 4_565
P1 P1 P1' C1 111.8(3) 3_665 4_565
P1' P1 P1' C1 112.2(3) 3_665 4_565
P1 P1 P1' P1' 44.6(3) 2_655 3_665
C1 P1 P1' P1' 112.3(3) . 3_665
C1 P1 P1' P1' -112.2(3) 4_565 3_665
P1 P1 P1' P1' -0.4(3) 3_665 3_665
P1' P1 P1' P1 -44.6(3) 4_565 3_665
C1 P1 P1' P1 112.7(3) . 3_665
C1 P1 P1' P1 -111.8(3) 4_565 3_665
P1' P1 P1' P1 0.4(3) 3_665 3_665
C6 C1 P1' P1 22.9(7) . .
C2 C1 P1' P1 -144.0(4) . .
P1' C1 P1' P1 94.2(3) 2_655 .
P1 C1 P1' P1 58.7(3) 2_655 .
C6 C1 P1' P1' -35.8(9) . 4_565
C2 C1 P1' P1' 157.3(5) . 4_565
P1' C1 P1' P1' 35.5(5) 2_655 4_565
P1 C1 P1' P1' -58.7(5) . 4_565
P1 C1 P1' P1' 0.0(5) 2_655 4_565
C6 C1 P1' P1' -71.3(5) . 2_655
C2 C1 P1' P1' 121.8(2) . 2_655
P1 C1 P1' P1' -94.2(3) . 2_655
P1 C1 P1' P1' -35.53(15) 2_655 2_655
C6 C1 P1' P1 -0.8(7) . 4_565
C2 C1 P1' P1 -167.7(3) . 4_565
P1' C1 P1' P1 70.5(3) 2_655 4_565
P1 C1 P1' P1 -23.7(3) . 4_565
P1 C1 P1' P1 35.0(3) 2_655 4_565
C6 C1 P1' P1 -35.8(5) . 2_655
C2 C1 P1' P1 157.3(3) . 2_655
P1' C1 P1' P1 35.53(15) 2_655 2_655
P1 C1 P1' P1 -58.7(3) . 2_655
C6 C1 P1' C1 83.5(6) . 4_565
C2 C1 P1' C1 -83.4(4) . 4_565
P1' C1 P1' C1 154.8(3) 2_655 4_565
P1 C1 P1' C1 60.6(4) . 4_565
P1 C1 P1' C1 119.3(3) 2_655 4_565
C6 C1 P1' P1' -59.9(6) . 3_665
C2 C1 P1' P1' 133.3(2) . 3_665
P1' C1 P1' P1' 11.46(13) 2_655 3_665
P1 C1 P1' P1' -82.7(3) . 3_665
P1 C1 P1' P1' -24.07(17) 2_655 3_665
C6 C1 P1' P1 -35.7(6) . 3_665
C2 C1 P1' P1 157.5(2) . 3_665
P1' C1 P1' P1 35.67(18) 2_655 3_665
P1 C1 P1' P1 -58.5(3) . 3_665
P1 C1 P1' P1 0.14(14) 2_655 3_665
O1 Al1 O1 C16 175.7(8) 6_565 .
O1 Al1 O1 C16 -65.4(8) 3_565 .
O1 Al1 O1 C16 53.6(7) 8_665 .
Al1 O1 C16 C19 -81.7(8) . .
Al1 O1 C16 C17 161.3(6) . .
Al1 O1 C16 C18 31.7(9) . .
O1 C16 C17 F3 31.3(4) . .
C19 C16 C17 F3 -87.5(4) . .
C18 C16 C17 F3 155.9(3) . .
O1 C16 C17 F1 154.9(3) . .
C19 C16 C17 F1 36.1(4) . .
C18 C16 C17 F1 -80.5(4) . .
O1 C16 C17 F2 -92.1(4) . .
C19 C16 C17 F2 149.0(3) . .
C19 C16 C18 F6 71.6(4) . .
C17 C16 C18 F6 -170.0(3) . .
O1 C16 C18 F5 -169.6(3) . .
C19 C16 C18 F5 -52.3(4) . .
C17 C16 C18 F5 66.1(4) . .
O1 C16 C18 F4 77.7(4) . .
C19 C16 C18 F4 -164.9(3) . .
C17 C16 C18 F4 -46.6(4) . .
